data_4316906
loop_
_publ_author_name
'Nikolay Gerasimchuk'
'Andrzej Gamian'
'Garrett Glover'
'Bogumila Szponar'

_publ_contact_author_address
; 
 Department of Chemistry, 
 Temple Hall 456, 
 Missouri State University, 
 Springfield, MO 65897, USA. 
;
_publ_contact_author_email NNGerasimchuk@missouristate.edu
_publ_contact_author_fax '1 417 836 5507'
_publ_contact_author_name 'Prof. Nikolay Gerasimchuk'
_publ_contact_author_phone '1 417 836 5165'
_publ_section_title
;
 Light Insensitive Silver(I) Cyanoximates As Antimicrobial Agents for
 Indwelling Medical Devices
;
_journal_name_full 'Inorganic Chemistry'
_journal_page_first 9863
_journal_page_last 9874
_journal_paper_doi 10.1021/ic100830x
_journal_volume 49
_journal_year 2010
_chemical_formula_moiety 'C5 H5 Ag N2 O3'
_chemical_formula_sum 'C5 H5 Ag N2 O3'
_chemical_formula_weight 248.98
_chemical_melting_point 'decomposes > 120 C'
_chemical_name_common Ag(ECO)
_chemical_name_systematic
; 
 Silver(I) carbethoxy-cyanoxime 
;
_space_group_IT_number 2
_symmetry_cell_setting triclinic
_symmetry_Int_Tables_number 2
_symmetry_space_group_name_Hall '-P 1'
_symmetry_space_group_name_H-M 'P -1'
_atom_sites_solution_hydrogens geom
_atom_sites_solution_primary direct
_atom_sites_solution_secondary difmap
_audit_creation_method SHELXL-97
_cell_angle_alpha 82.497(3)
_cell_angle_beta 84.531(3)
_cell_angle_gamma 81.968(3)
_cell_formula_units_Z 2
_cell_length_a 3.5875(9)
_cell_length_b 7.2743(18)
_cell_length_c 13.617(3)
_cell_measurement_reflns_used 23
_cell_measurement_temperature 120(2)
_cell_measurement_theta_max 27.50
_cell_measurement_theta_min 1.64
_cell_volume 347.78(14)
_computing_cell_refinement 'SAINT (Bruker, 1998)'
_computing_data_collection 'SMART (Bruker, 1998)'
_computing_data_reduction 'SAINT (Bruker, 1998)'
_computing_molecular_graphics 'ORTEP-III (Burnett & Johnson, 1996)'
_computing_publication_material 'CIFTAB (Sheldrick, 1997)'
_computing_structure_refinement 'SHELXL-97 (Sheldrick, 1997)'
_computing_structure_solution 'SHELXS-97 (Sheldrick, 1990)'
_diffrn_ambient_temperature 120(2)
_diffrn_measured_fraction_theta_full 0.992
_diffrn_measured_fraction_theta_max 0.992
_diffrn_measurement_device_type 'Bruker APEX2 CCD area detector'
_diffrn_measurement_method 'omega scans'
_diffrn_radiation_monochromator graphite
_diffrn_radiation_source 'fine-focus sealed tube'
_diffrn_radiation_type MoK\a
_diffrn_radiation_wavelength 0.71073
_diffrn_reflns_av_R_equivalents 0.0310
_diffrn_reflns_av_sigmaI/netI 0.0377
_diffrn_reflns_limit_h_max 4
_diffrn_reflns_limit_h_min -4
_diffrn_reflns_limit_k_max 8
_diffrn_reflns_limit_k_min -8
_diffrn_reflns_limit_l_max 16
_diffrn_reflns_limit_l_min -16
_diffrn_reflns_number 3385
_diffrn_reflns_theta_full 25.33
_diffrn_reflns_theta_max 25.33
_diffrn_reflns_theta_min 1.51
_exptl_absorpt_coefficient_mu 2.851
_exptl_absorpt_correction_T_max 0.8476
_exptl_absorpt_correction_T_min 0.7636
_exptl_absorpt_correction_type numerical
_exptl_absorpt_process_details 'SADABS (Bruker AXS, 2005)'
_exptl_crystal_colour yellow
_exptl_crystal_density_diffrn 2.378
_exptl_crystal_density_meas ?
_exptl_crystal_density_method 'not measured'
_exptl_crystal_description plate
_exptl_crystal_F_000 240
_exptl_crystal_size_max 0.10
_exptl_crystal_size_mid 0.06
_exptl_crystal_size_min 0.06
_refine_diff_density_max 1.034
_refine_diff_density_min -0.927
_refine_diff_density_rms 0.138
_refine_ls_extinction_method none
_refine_ls_goodness_of_fit_ref 1.033
_refine_ls_hydrogen_treatment constr
_refine_ls_matrix_type full
_refine_ls_number_parameters 121
_refine_ls_number_reflns 1275
_refine_ls_number_restraints 0
_refine_ls_restrained_S_all 1.033
_refine_ls_R_factor_all 0.0319
_refine_ls_R_factor_gt 0.0279
_refine_ls_shift/su_max 0.000
_refine_ls_shift/su_mean 0.000
_refine_ls_structure_factor_coef Fsqd
_refine_ls_weighting_details 'calc w=1/[\s^2^(Fo^2^)+(0.0441P)^2^+0.0000P] where P=(Fo^2^+2Fc^2^)/3'
_refine_ls_weighting_scheme calc
_refine_ls_wR_factor_gt 0.0677
_refine_ls_wR_factor_ref 0.0702
_reflns_number_gt 1161
_reflns_number_total 1275
_reflns_threshold_expression >2sigma(I)
_cod_data_source_file ic100830x_si_003.cif
_cod_data_source_block ag-eco-120k_1
_cod_depositor_comments
;
The following automatic conversions were performed:

'_symmetry_cell_setting' value 'Triclinic' changed to 'triclinic'
according to the built-in table from CIF Core dictionary named
'cif_core.dic' version 2.4.1 from 2010-06-29.

Automatic conversion script
Id: cif_fix_values 1646 2011-03-28 12:23:43Z adriana 

The following automatic conversions were performed:

'_exptl_crystal_density_meas' value 'not measured' was changed to '?'
- the value is perceived as not measured.

Automatic conversion script
Id: cif_fix_values 3008 2015-01-20 13:52:24Z robertas 
;
_cod_original_cell_volume 347.78(15)
_cod_database_code 4316906

loop_
_symmetry_equiv_pos_as_xyz
'x, y, z'
'-x, -y, -z'

loop_
_atom_site_label
_atom_site_type_symbol
_atom_site_fract_x
_atom_site_fract_y
_atom_site_fract_z
_atom_site_U_iso_or_equiv
_atom_site_adp_type
_atom_site_occupancy
_atom_site_symmetry_multiplicity
_atom_site_calc_flag
_atom_site_refinement_flags
_atom_site_disorder_assembly
_atom_site_disorder_group
Ag1 Ag 0.11268(8) 1.15628(4) 0.60682(2) 0.02105(15) Uani 1 1 d . . .
C1 C 0.5289(11) 0.7513(5) 0.6786(3) 0.0158(8) Uani 1 1 d . . .
C2 C 0.7029(11) 0.5673(6) 0.6649(3) 0.0189(9) Uani 1 1 d . . .
C3 C 0.5458(13) 0.8250(6) 0.7732(3) 0.0249(10) Uani 1 1 d . A .
C4' C 0.650(2) 0.7931(11) 0.9384(6) 0.020(2) Uani 0.503(7) 1 d P A 2
H4'1 H 0.3790 0.8032 0.9623 0.024 Uiso 0.503(7) 1 calc PR A 2
H4'2 H 0.7313 0.9190 0.9317 0.024 Uiso 0.503(7) 1 calc PR A 2
C5' C 0.881(3) 0.6599(12) 1.0098(7) 0.027(2) Uani 0.503(7) 1 d P A 2
H5'1 H 0.7830 0.5392 1.0204 0.041 Uiso 0.503(7) 1 calc PR A 2
H5'2 H 0.8677 0.7112 1.0734 0.041 Uiso 0.503(7) 1 calc PR A 2
H5'3 H 1.1449 0.6426 0.9824 0.041 Uiso 0.503(7) 1 calc PR A 2
C4 C 0.461(2) 1.0578(11) 0.8742(6) 0.019(2) Uani 0.497(7) 1 d P A 1
H4A H 0.7333 1.0637 0.8777 0.023 Uiso 0.497(7) 1 calc PR A 1
H4B H 0.3723 0.9731 0.9320 0.023 Uiso 0.497(7) 1 calc PR A 1
C5 C 0.242(2) 1.2493(12) 0.8740(6) 0.022(2) Uani 0.497(7) 1 d P A 1
H5A H 0.3620 1.3368 0.8242 0.032 Uiso 0.497(7) 1 calc PR A 1
H5B H 0.2369 1.2908 0.9398 0.032 Uiso 0.497(7) 1 calc PR A 1
H5C H -0.0174 1.2453 0.8579 0.032 Uiso 0.497(7) 1 calc PR A 1
N1 N 0.3591(9) 0.8561(5) 0.6049(3) 0.0173(7) Uani 1 1 d . . .
N2 N 0.8411(10) 0.4201(5) 0.6531(3) 0.0225(8) Uani 1 1 d . . .
O1 O 0.3558(8) 0.7816(4) 0.5243(2) 0.0205(6) Uani 1 1 d . . .
O2 O 0.3957(8) 0.9916(4) 0.7821(2) 0.0224(7) Uani 1 1 d . . .
O3 O 0.7096(9) 0.7169(4) 0.8418(2) 0.0254(7) Uani 1 1 d . . .

loop_
_atom_site_aniso_label
_atom_site_aniso_U_11
_atom_site_aniso_U_22
_atom_site_aniso_U_33
_atom_site_aniso_U_23
_atom_site_aniso_U_13
_atom_site_aniso_U_12
Ag1 0.0280(2) 0.01053(19) 0.0235(2) -0.00587(13) -0.00417(14) 0.00637(13)
C1 0.017(2) 0.0090(19) 0.022(2) -0.0047(16) -0.0022(16) 0.0006(16)
C2 0.020(2) 0.014(2) 0.023(2) -0.0021(17) -0.0052(17) -0.0002(17)
C3 0.033(3) 0.026(2) 0.019(2) -0.0062(19) 0.0045(19) -0.014(2)
C4' 0.019(4) 0.013(4) 0.029(5) -0.007(3) -0.004(3) 0.005(3)
C5' 0.036(5) 0.022(5) 0.022(5) -0.008(4) -0.007(4) 0.005(4)
C4 0.023(5) 0.016(4) 0.020(5) -0.008(3) -0.001(3) -0.001(3)
C5 0.029(5) 0.021(5) 0.014(4) -0.005(3) -0.002(3) 0.006(4)
N1 0.0197(18) 0.0109(17) 0.0220(19) -0.0069(14) -0.0050(14) 0.0022(14)
N2 0.025(2) 0.0161(19) 0.026(2) -0.0060(15) -0.0047(16) 0.0037(15)
O1 0.0263(16) 0.0165(15) 0.0201(16) -0.0091(12) -0.0044(12) 0.0007(12)
O2 0.0316(17) 0.0142(15) 0.0216(16) -0.0061(12) -0.0071(13) 0.0036(13)
O3 0.0406(19) 0.0149(15) 0.0212(16) -0.0032(12) -0.0089(14) -0.0003(13)

loop_
_atom_type_symbol
_atom_type_description
_atom_type_scat_dispersion_real
_atom_type_scat_dispersion_imag
_atom_type_scat_source
C C 0.0033 0.0016 'International Tables Vol C Tables 4.2.6.8 and 6.1.1.4'
H H 0.0000 0.0000 'International Tables Vol C Tables 4.2.6.8 and 6.1.1.4'
N N 0.0061 0.0033 'International Tables Vol C Tables 4.2.6.8 and 6.1.1.4'
O O 0.0106 0.0060 'International Tables Vol C Tables 4.2.6.8 and 6.1.1.4'
Ag Ag -0.8971 1.1015 'International Tables Vol C Tables 4.2.6.8 and 6.1.1.4'

loop_
_geom_angle_atom_site_label_1
_geom_angle_atom_site_label_2
_geom_angle_atom_site_label_3
_geom_angle
_geom_angle_site_symmetry_1
_geom_angle_site_symmetry_3
_geom_angle_publ_flag
N2 Ag1 N1 163.66(13) 1_465 . ?
N2 Ag1 O1 84.54(11) 1_465 2_576 ?
N1 Ag1 O1 105.33(11) . 2_576 ?
N2 Ag1 O1 109.10(12) 1_465 2_676 ?
N1 Ag1 O1 84.21(11) . 2_676 ?
O1 Ag1 O1 90.41(9) 2_576 2_676 ?
N1 C1 C2 119.4(4) . . ?
N1 C1 C3 120.5(4) . . ?
C2 C1 C3 120.1(4) . . ?
N2 C2 C1 179.4(5) . . ?
O2 C3 O3 124.0(4) . . ?
O2 C3 C1 118.5(4) . . ?
O3 C3 C1 117.6(4) . . ?
O3 C4' C5' 106.9(6) . . ?
O3 C4' H4'1 110.3 . . ?
C5' C4' H4'1 110.3 . . ?
O3 C4' H4'2 110.3 . . ?
C5' C4' H4'2 110.3 . . ?
H4'1 C4' H4'2 108.6 . . ?
C4' C5' H5'1 109.5 . . ?
C4' C5' H5'2 109.5 . . ?
H5'1 C5' H5'2 109.5 . . ?
C4' C5' H5'3 109.5 . . ?
H5'1 C5' H5'3 109.5 . . ?
H5'2 C5' H5'3 109.5 . . ?
O2 C4 C5 106.3(6) . . ?
O2 C4 H4A 110.5 . . ?
C5 C4 H4A 110.5 . . ?
O2 C4 H4B 110.5 . . ?
C5 C4 H4B 110.5 . . ?
H4A C4 H4B 108.7 . . ?
O1 N1 C1 116.8(3) . . ?
O1 N1 Ag1 118.1(2) . . ?
C1 N1 Ag1 124.9(3) . . ?
C2 N2 Ag1 171.2(4) . 1_645 ?
N1 O1 Ag1 130.3(2) . 2_576 ?
N1 O1 Ag1 115.7(2) . 2_676 ?
Ag1 O1 Ag1 90.41(9) 2_576 2_676 ?
C3 O2 C4 114.2(4) . . ?
C3 O3 C4' 112.6(4) . . ?

loop_
_geom_bond_atom_site_label_1
_geom_bond_atom_site_label_2
_geom_bond_distance
_geom_bond_site_symmetry_2
_geom_bond_publ_flag
Ag1 N2 2.169(4) 1_465 ?
Ag1 N1 2.241(3) . ?
Ag1 O1 2.523(3) 2_576 ?
Ag1 O1 2.532(3) 2_676 ?
C1 N1 1.322(5) . ?
C1 C2 1.423(6) . ?
C1 C3 1.468(6) . ?
C2 N2 1.140(5) . ?
C3 O2 1.271(5) . ?
C3 O3 1.272(5) . ?
C4' O3 1.478(9) . ?
C4' C5' 1.504(11) . ?
C4' H4'1 0.9900 . ?
C4' H4'2 0.9900 . ?
C5' H5'1 0.9800 . ?
C5' H5'2 0.9800 . ?
C5' H5'3 0.9800 . ?
C4 O2 1.451(8) . ?
C4 C5 1.501(11) . ?
C4 H4A 0.9900 . ?
C4 H4B 0.9900 . ?
C5 H5A 0.9800 . ?
C5 H5B 0.9800 . ?
C5 H5C 0.9800 . ?
N1 O1 1.287(4) . ?
N2 Ag1 2.169(4) 1_645 ?
O1 Ag1 2.524(3) 2_576 ?
O1 Ag1 2.532(3) 2_676 ?

loop_
_geom_torsion_atom_site_label_1
_geom_torsion_atom_site_label_2
_geom_torsion_atom_site_label_3
_geom_torsion_atom_site_label_4
_geom_torsion
_geom_torsion_site_symmetry_1
_geom_torsion_site_symmetry_2
_geom_torsion_site_symmetry_3
_geom_torsion_site_symmetry_4
_geom_torsion_publ_flag
N1 C1 C2 N2 -4(50) . . . . ?
C3 C1 C2 N2 177(100) . . . . ?
N1 C1 C3 O2 -0.4(6) . . . . ?
C2 C1 C3 O2 178.2(4) . . . . ?
N1 C1 C3 O3 179.3(4) . . . . ?
C2 C1 C3 O3 -2.1(6) . . . . ?
C2 C1 N1 O1 1.4(5) . . . . ?
C3 C1 N1 O1 -180.0(3) . . . . ?
C2 C1 N1 Ag1 -174.5(3) . . . . ?
C3 C1 N1 Ag1 4.1(5) . . . . ?
N2 Ag1 N1 O1 150.7(4) 1_465 . . . ?
O1 Ag1 N1 O1 24.9(3) 2_576 . . . ?
O1 Ag1 N1 O1 -63.9(3) 2_676 . . . ?
N2 Ag1 N1 C1 -33.5(6) 1_465 . . . ?
O1 Ag1 N1 C1 -159.3(3) 2_576 . . . ?
O1 Ag1 N1 C1 111.9(3) 2_676 . . . ?
C1 C2 N2 Ag1 30(52) . . . 1_645 ?
C1 N1 O1 Ag1 151.7(3) . . . 2_576 ?
Ag1 N1 O1 Ag1 -32.1(4) . . . 2_576 ?
C1 N1 O1 Ag1 -93.7(3) . . . 2_676 ?
Ag1 N1 O1 Ag1 82.5(3) . . . 2_676 ?
O3 C3 O2 C4 6.4(7) . . . . ?
C1 C3 O2 C4 -174.0(5) . . . . ?
C5 C4 O2 C3 -176.1(5) . . . . ?
O2 C3 O3 C4' 10.0(7) . . . . ?
C1 C3 O3 C4' -169.7(5) . . . . ?
C5' C4' O3 C3 -175.6(6) . . . . ?
